data_1544068
loop_
_publ_author_name
'Du, Pei-Yao'
'Gu, Wen'
'Liu, Xin'

_publ_section_title
;
 A three-dimensional Nd(iii)-based metal--organic framework as a smart
 drug carrier
;
_journal_issue 11
_journal_name_full 'New J. Chem.'
_journal_page_first 9017
_journal_paper_doi 10.1039/C6NJ02221A
_journal_volume 40
_journal_year 2016
_chemical_formula_moiety 'C28 H24 N4 Nd2 O16, H2 O, C4 H9 N O'
_chemical_formula_sum 'C32 H35 N5 Nd2 O18'
_chemical_formula_weight 1066.13
_space_group_crystal_system triclinic
_space_group_IT_number 2
_space_group_name_Hall '-P 1'
_space_group_name_H-M_alt 'P -1'
_symmetry_space_group_name_Hall '-P 1'
_symmetry_space_group_name_H-M 'P -1'
_atom_sites_solution_hydrogens mixed
_audit_creation_date 2016-09-05
_audit_creation_method
;
Olex2 1.2-beta
(compiled 2016.08.25 svn.r3337 for OlexSys, GUI svn.r5221)
;
_audit_update_record
;
2016-09-06 deposited with the CCDC.
2016-09-13 downloaded from the CCDC.
;
_cell_angle_alpha 74.94(3)
_cell_angle_beta 82.76(3)
_cell_angle_gamma 75.06(3)
_cell_formula_units_Z 2
_cell_length_a 11.090(2)
_cell_length_b 11.320(2)
_cell_length_c 16.243(3)
_cell_measurement_reflns_used 5903
_cell_measurement_temperature 113.1500
_cell_measurement_theta_max 28.0550
_cell_measurement_theta_min 2.3635
_cell_volume 1898.7(7)
_computing_cell_refinement 'CrystalClear (Rigaku Inc., 2008)'
_computing_data_collection 'CrystalClear (Rigaku Inc., 2008)'
_computing_data_reduction 'CrystalClear (Rigaku Inc., 2008)'
_computing_molecular_graphics 'Olex2 (Dolomanov et al., 2009)'
_computing_publication_material 'Olex2 (Dolomanov et al., 2009)'
_computing_structure_refinement 'ShelXL (Sheldrick, 2015)'
_computing_structure_solution
;
????
;
_diffrn_ambient_temperature 113.1500
_diffrn_detector_area_resol_mean 28.5714
_diffrn_measured_fraction_theta_full 0.993
_diffrn_measured_fraction_theta_max 0.993
_diffrn_measurement_details
;
scan:
    Number of images: 90
               Slice: -110.0000 - 70.0000
         Image width: 2.0000
            Exp time: 3.0000
       Rotation axis: Omega
               Omega: 0.0000
                 Chi: 45.0000
                 Phi: 0.0000
                 XTD: 45.1323
              2theta: -19.8593
scan:
    Number of images: 70
               Slice: -110.0000 - 30.0000
         Image width: 2.0000
            Exp time: 3.0000
       Rotation axis: Omega
               Omega: 0.0000
                 Chi: 45.0000
                 Phi: 90.0000
                 XTD: 45.1323
              2theta: -19.8593
scan:
    Number of images: 60
               Slice: -110.0000 - 10.0000
         Image width: 2.0000
            Exp time: 3.0000
       Rotation axis: Omega
               Omega: 0.0000
                 Chi: 45.0000
                 Phi: 180.0000
                 XTD: 45.1323
              2theta: -19.8593
;
_diffrn_measurement_device
;
Saturn70 (4x4 bin mode)
;
_diffrn_measurement_device_details
;
AFC10: Fixed Chi 2 circle
;
_diffrn_measurement_device_type 'Bruker P4'
_diffrn_measurement_method dtprofit.ref
_diffrn_orient_matrix_type d*Trek
_diffrn_orient_matrix_UB_11 0.0038
_diffrn_orient_matrix_UB_12 0.0848
_diffrn_orient_matrix_UB_13 -0.0391
_diffrn_orient_matrix_UB_21 -0.0539
_diffrn_orient_matrix_UB_22 0.0131
_diffrn_orient_matrix_UB_23 0.0761
_diffrn_orient_matrix_UB_31 0.0596
_diffrn_orient_matrix_UB_32 0.0034
_diffrn_orient_matrix_UB_33 0.0228
_diffrn_radiation_detector CCD
_diffrn_radiation_monochromator Confocal
_diffrn_radiation_type MoK\a
_diffrn_radiation_wavelength 0.71073
_diffrn_reflns_av_R_equivalents 0.0962
_diffrn_reflns_av_unetI/netI 0.1410
_diffrn_reflns_Laue_measured_fraction_full 0.993
_diffrn_reflns_Laue_measured_fraction_max 0.993
_diffrn_reflns_limit_h_max 13
_diffrn_reflns_limit_h_min -13
_diffrn_reflns_limit_k_max 13
_diffrn_reflns_limit_k_min -12
_diffrn_reflns_limit_l_max 19
_diffrn_reflns_limit_l_min -19
_diffrn_reflns_number 15564
_diffrn_reflns_point_group_measured_fraction_full 0.993
_diffrn_reflns_point_group_measured_fraction_max 0.993
_diffrn_reflns_theta_full 24.710
_diffrn_reflns_theta_max 24.710
_diffrn_reflns_theta_min 2.045
_diffrn_source 'Rotating Anode'
_diffrn_source_current 16.0000
_diffrn_source_power 0.8000
_diffrn_source_voltage 50.0000
_exptl_absorpt_coefficient_mu 2.789
_exptl_absorpt_correction_T_max 0.716
_exptl_absorpt_correction_T_min 0.611
_exptl_absorpt_correction_type multi-scan
_exptl_absorpt_process_details SADABS
_exptl_crystal_colour orange
_exptl_crystal_colour_primary orange
_exptl_crystal_density_diffrn 1.865
_exptl_crystal_density_meas ?
_exptl_crystal_density_method 'not measured'
_exptl_crystal_description block
_exptl_crystal_F_000 1052
_exptl_crystal_size_max 0.18
_exptl_crystal_size_mid 0.15
_exptl_crystal_size_min 0.12
_refine_diff_density_max 1.797
_refine_diff_density_min -1.002
_refine_diff_density_rms 0.235
_refine_ls_extinction_method none
_refine_ls_goodness_of_fit_ref 1.082
_refine_ls_hydrogen_treatment constr
_refine_ls_matrix_type full
_refine_ls_number_parameters 564
_refine_ls_number_reflns 6424
_refine_ls_number_restraints 514
_refine_ls_restrained_S_all 1.047
_refine_ls_R_factor_all 0.1055
_refine_ls_R_factor_gt 0.0801
_refine_ls_shift/su_max 0.001
_refine_ls_shift/su_mean 0.000
_refine_ls_structure_factor_coef Fsqd
_refine_ls_weighting_details 'w=1/[\s^2^(Fo^2^)+(0.0970P)^2^+10.1146P] where P=(Fo^2^+2Fc^2^)/3'
_refine_ls_weighting_scheme calc
_refine_ls_wR_factor_gt 0.2135
_refine_ls_wR_factor_ref 0.2344
_reflns_Friedel_coverage 0.000
_reflns_number_gt 4065
_reflns_number_total 6424
_reflns_threshold_expression 'I > 2\s(I)'
_cod_data_source_file c6nj02221a2.cif
_cod_data_source_block 88
_cod_depositor_comments
;
The following automatic conversions were performed:

'_exptl_absorpt_correction_type' value 'Multi-scan' changed to
'multi-scan' according to
/usr/data/users/saulius/crontab/automatic-downloads/rss-feeds/RSC/lib/dictionaries/cif_core.dic
dictionary named 'cif_core.dic' version 2.4.2 from 2011-04-26.

'_exptl_crystal_density_meas' value 'none' was changed to '?' - the
value is perceived as not measured.

Automatic conversion script
Id: cif_fix_values 4268 2015-11-12 08:31:59Z antanas 

 Adding full bibliography for 1544068.cif.
;
_cod_original_cell_volume 1898.7(8)
_cod_database_code 1544068
_shelx_space_group_comment
;
The symmetry employed for this shelxl refinement is uniquely defined
by the following loop, which should always be used as a source of
symmetry information in preference to the above space-group names.
They are only intended as comments.
;
_diffrn_number_total 8923
_olex2_refinement_description
;
1. Fixed Uiso
 At 1.2 times of:
  All C(H) groups
 At 1.5 times of:
  All C(H,H,H) groups, All C(H,H,H,H,H,H) groups, All O(H,H) groups
2. Restrained distances
 C30-N5
 1.4 with sigma of 0.02
3. Uiso/Uaniso restraints and constraints
Uanis(O16) \\sim Ueq: with sigma of 0.001 and sigma for terminal atoms of 0.001
Uanis(C32A) \\sim Ueq, Uanis(C31A) \\sim Ueq: with sigma of 0.001 and sigma for
terminal atoms of 0.001
Uanis(O8) \\sim Ueq, Uanis(O5) \\sim Ueq, Uanis(N3) \\sim Ueq, Uanis(C26) \\sim
Ueq, Uanis(C28) \\sim Ueq: with sigma of 0.001 and sigma for terminal atoms of
0.001
4. Rigid body (RIGU) restrains
 All non-hydrogen atoms
 with sigma for 1-2 distances of 0.004 and sigma for 1-3 distances of 0.004
5. Others
 Sof(C30)=Sof(C31)=Sof(H31A)=Sof(H31B)=Sof(H31C)=Sof(N5)=Sof(H29D)=Sof(H29E)=
 Sof(H29F)=Sof(C32)=Sof(H32A)=Sof(H32B)=Sof(H32C)=1-FVAR(1)
 Sof(H29A)=Sof(H29B)=Sof(H29C)=Sof(N5A)=Sof(C31A)=Sof(H31D)=Sof(H31E)=
 Sof(H31F)=Sof(C32A)=Sof(H32D)=Sof(H32E)=Sof(H32F)=Sof(C30A)=FVAR(1)
6.a Free rotating group:
 O17(H17A,H17B)
6.b Rotating group:
 O15(H15A,H15B), O16(H16A,H16B), O14(H14A,H14B)
6.c Me refined with riding coordinates:
 C29(H29D,H29E,H29F), C29(H29A,H29B,H29C)
6.d Aromatic/amide H refined with riding coordinates:
 C19(H19), C21(H21), C3(H3), C11(H11), C13(H13), C23(H23), C5(H5), C15(H15),
 C7(H7)
6.e Idealised Me refined as rotating group:
 C26(H26A,H26B,H26C), C28(H28A,H28B,H28C), C27(H27A,H27B,H27C), C31(H31A,H31B,
 H31C), C32(H32A,H32B,H32C), C31A(H31D,H31E,H31F), C32A(H32D,H32E,H32F)
;
_shelx_shelxl_version_number 2014/7
_olex2_submission_special_instructions 'No special instructions were received'

loop_
_space_group_symop_operation_xyz
'x, y, z'
'-x, -y, -z'

loop_
_atom_site_label
_atom_site_type_symbol
_atom_site_fract_x
_atom_site_fract_y
_atom_site_fract_z
_atom_site_U_iso_or_equiv
_atom_site_adp_type
_atom_site_occupancy
_atom_site_site_symmetry_order
_atom_site_calc_flag
_atom_site_refinement_flags_posn
_atom_site_refinement_flags_adp
_atom_site_refinement_flags_occupancy
_atom_site_disorder_assembly
_atom_site_disorder_group
O3 O 0.3521(9) 0.4338(9) 1.0073(6) 0.038(2) Uani 1 1 d . U . . .
O4 O 0.5212(9) 0.4223(9) 0.9164(6) 0.040(2) Uani 1 1 d . U . . .
O1 O -0.0749(9) 0.5014(9) 0.7617(7) 0.039(2) Uani 1 1 d . U . . .
O2 O -0.0691(9) 0.4800(10) 0.8991(7) 0.046(2) Uani 1 1 d . U . . .
C2 C 0.1239(13) 0.4365(13) 0.8164(10) 0.040(3) Uani 1 1 d . U . . .
O11 O -0.1408(9) -0.2116(9) 0.7273(6) 0.040(2) Uani 1 1 d . U . . .
O12 O -0.2764(10) -0.2955(9) 0.8243(6) 0.042(2) Uani 1 1 d . U . . .
C24 C -0.2219(13) -0.2093(13) 0.7874(9) 0.036(3) Uani 1 1 d . U . . .
C20 C -0.2659(13) -0.0872(13) 0.8174(9) 0.035(3) Uani 1 1 d . U . . .
C19 C -0.2229(14) 0.0195(13) 0.7711(9) 0.038(3) Uani 1 1 d . U . . .
H19 H -0.1688 0.0155 0.7228 0.045 Uiso 1 1 calc R . . . .
C21 C -0.3461(15) -0.0830(14) 0.8880(10) 0.048(4) Uani 1 1 d . U . . .
H21 H -0.3749 -0.1538 0.9170 0.057 Uiso 1 1 calc R . . . .
O8 O 0.2976(10) 0.3342(9) 0.3543(7) 0.043(2) Uani 1 1 d . U . . .
O7 O 0.4360(9) 0.4034(9) 0.2508(6) 0.040(2) Uani 1 1 d . U . . .
C16 C 0.4036(14) 0.3610(13) 0.3279(9) 0.038(3) Uani 1 1 d . U . . .
C8 C 0.4074(14) 0.4243(13) 0.9348(10) 0.039(3) Uani 1 1 d . U . . .
Nd2 Nd 1.08707(7) 0.34091(7) 0.37296(5) 0.0328(3) Uani 1 1 d . U . . .
Nd1 Nd -0.29133(7) 0.49371(7) 0.86533(5) 0.0317(3) Uani 1 1 d . U . . .
O5 O 0.8867(9) 0.3829(9) 0.4575(6) 0.037(2) Uani 1 1 d . U . . .
O6 O 0.8767(9) 0.3175(10) 0.3466(6) 0.043(2) Uani 1 1 d . U . . .
O9 O -0.2577(9) 0.3457(8) 0.7835(6) 0.037(2) Uani 1 1 d . U . . .
O15 O 1.1388(9) 0.3037(9) 0.5273(6) 0.041(2) Uani 1 1 d . U . . .
H15A H 1.1318 0.2295 0.5556 0.062 Uiso 1 1 d GR . . . .
H15B H 1.0881 0.3591 0.5512 0.062 Uiso 1 1 d GR . . . .
O16 O 1.0796(9) 0.5486(9) 0.4019(7) 0.041(2) Uani 1 1 d . U . . .
H16A H 1.1140 0.5939 0.3593 0.061 Uiso 1 1 d GR . . . .
H16B H 1.1189 0.5372 0.4466 0.061 Uiso 1 1 d GR . . . .
O14 O 1.0852(9) 0.1209(9) 0.4461(7) 0.042(2) Uani 1 1 d . U . . .
H14A H 1.0658 0.0824 0.4110 0.063 Uiso 1 1 d GR . . . .
H14B H 1.0302 0.1179 0.4900 0.063 Uiso 1 1 d GR . . . .
N1 N 0.3611(11) 0.3603(11) 0.6460(8) 0.041(3) Uani 1 1 d . U . . .
O10 O -0.1424(11) 0.2417(9) 0.6901(6) 0.048(3) Uani 1 1 d . U . . .
C17 C -0.2143(14) 0.2464(13) 0.7548(9) 0.037(3) Uani 1 1 d . U . . .
C9 C 0.8253(13) 0.3455(13) 0.4143(9) 0.035(3) Uani 1 1 d . U . . .
O13 O -0.2143(10) 0.3006(10) 0.9718(7) 0.049(2) Uani 1 1 d . U . . .
N2 N 0.4774(12) 0.3501(11) 0.6296(8) 0.042(3) Uani 1 1 d . U . . .
C12 C 0.4872(13) 0.3451(13) 0.3980(9) 0.037(3) Uani 1 1 d . U . . .
C3 C 0.1994(14) 0.4390(14) 0.8813(11) 0.043(3) Uani 1 1 d . U . . .
H3 H 0.1625 0.4552 0.9332 0.051 Uiso 1 1 calc R . . . .
C11 C 0.6128(14) 0.3436(13) 0.3763(10) 0.039(3) Uani 1 1 d . U . . .
H11 H 0.6438 0.3455 0.3201 0.047 Uiso 1 1 calc R . . . .
N3 N -0.4756(13) 0.0458(12) 0.9846(8) 0.049(3) Uani 1 1 d . U . . .
C13 C 0.4400(15) 0.3441(13) 0.4807(9) 0.040(3) Uani 1 1 d . U . . .
H13 H 0.3559 0.3453 0.4954 0.048 Uiso 1 1 calc R . . . .
C23 C -0.3417(14) 0.1347(14) 0.8700(9) 0.041(3) Uani 1 1 d . U . . .
H23 H -0.3676 0.2092 0.8882 0.050 Uiso 1 1 calc R . . . .
C14 C 0.5192(14) 0.3411(12) 0.5434(9) 0.035(3) Uani 1 1 d . U . . .
C22 C -0.3854(13) 0.0284(13) 0.9171(9) 0.036(3) Uani 1 1 d . U . . .
C10 C 0.6942(13) 0.3394(13) 0.4375(9) 0.037(3) Uani 1 1 d . U . . .
C6 C 0.3158(14) 0.3802(14) 0.7284(10) 0.042(3) Uani 1 1 d . U . . .
C5 C 0.3887(14) 0.3882(13) 0.7922(10) 0.041(3) Uani 1 1 d . U . . .
H5 H 0.4753 0.3742 0.7839 0.049 Uiso 1 1 calc R . . . .
C15 C 0.6452(14) 0.3402(13) 0.5227(10) 0.040(3) Uani 1 1 d . U . . .
H15 H 0.6964 0.3401 0.5639 0.049 Uiso 1 1 calc R . . . .
C4 C 0.3289(13) 0.4165(13) 0.8655(10) 0.037(3) Uani 1 1 d . U . . .
C18 C -0.2625(13) 0.1315(12) 0.7986(9) 0.033(3) Uani 1 1 d . U . . .
C7 C 0.1879(13) 0.4040(12) 0.7407(10) 0.039(3) Uani 1 1 d . U . . .
H7 H 0.1416 0.3987 0.6984 0.047 Uiso 1 1 calc R . . . .
C1 C -0.0126(13) 0.4770(13) 0.8288(10) 0.037(3) Uani 1 1 d . U . . .
O17 O 1.0078(11) 0.0566(10) 0.6137(8) 0.051(3) Uani 1 1 d . U . . .
H17A H 0.9749 0.1065 0.6458 0.076 Uiso 1 1 d G . . . .
H17B H 1.0780 0.0125 0.6315 0.076 Uiso 1 1 d G . . . .
C25 C -0.225(2) 0.2604(17) 1.0563(13) 0.066(4) Uani 1 1 d . U . . .
C26 C -0.3498(18) 0.2566(18) 1.1044(13) 0.068(4) Uani 1 1 d . U . . .
H26A H -0.4124 0.3272 1.0775 0.102 Uiso 1 1 calc GR . . . .
H26B H -0.3449 0.2604 1.1623 0.102 Uiso 1 1 calc GR . . . .
H26C H -0.3715 0.1799 1.1043 0.102 Uiso 1 1 calc GR . . . .
N4 N -0.1341(19) 0.2277(19) 1.0981(13) 0.092(5) Uani 1 1 d . U . . .
C28 C -0.132(2) 0.190(2) 1.1937(15) 0.087(5) Uani 1 1 d . U . . .
H28A H -0.2026 0.2428 1.2180 0.131 Uiso 1 1 calc GR . . . .
H28B H -0.0563 0.1998 1.2105 0.131 Uiso 1 1 calc GR . . . .
H28C H -0.1375 0.1039 1.2137 0.131 Uiso 1 1 calc GR . . . .
C27 C -0.003(2) 0.234(2) 1.0483(16) 0.094(7) Uani 1 1 d . U . . .
H27A H 0.0094 0.1891 1.0040 0.141 Uiso 1 1 calc GR . . . .
H27B H 0.0622 0.1960 1.0873 0.141 Uiso 1 1 calc GR . . . .
H27C H -0.0008 0.3200 1.0234 0.141 Uiso 1 1 calc GR . . . .
O18 O 1.2370(17) 0.0884(15) 0.6488(12) 0.101(5) Uani 1 1 d . U . . .
C30 C 1.271(4) 0.082(3) 0.727(2) 0.073(8) Uani 0.490(15) 1 d D U P A 1
C31 C 1.079(4) 0.124(3) 0.815(3) 0.069(9) Uani 0.490(15) 1 d . U P A 1
H31A H 1.0472 0.1472 0.7595 0.104 Uiso 0.490(15) 1 calc GR . P A 1
H31B H 1.0514 0.1943 0.8415 0.104 Uiso 0.490(15) 1 calc GR . P A 1
H31C H 1.0488 0.0539 0.8498 0.104 Uiso 0.490(15) 1 calc GR . P A 1
N5 N 1.216(3) 0.090(2) 0.807(2) 0.065(6) Uani 0.490(15) 1 d D U P A 1
C29 C 1.426(2) 0.043(2) 0.7205(15) 0.087(6) Uani 1 1 d . U . . .
H29D H 1.4560 0.0368 0.7747 0.130 Uiso 0.490(15) 1 calc R . P A 1
H29E H 1.4544 -0.0368 0.7055 0.130 Uiso 0.490(15) 1 calc R . P A 1
H29F H 1.4569 0.1060 0.6776 0.130 Uiso 0.490(15) 1 calc R . P A 1
H29A H 1.3548 0.0633 0.7590 0.130 Uiso 0.510(15) 1 calc R . P A -1
H29B H 1.4761 -0.0388 0.7448 0.130 Uiso 0.510(15) 1 calc R . P A -1
H29C H 1.4747 0.1044 0.7113 0.130 Uiso 0.510(15) 1 calc R . P A -1
C32 C 1.279(4) 0.076(4) 0.879(3) 0.084(11) Uani 0.490(15) 1 d . U P A 1
H32A H 1.2628 0.0051 0.9224 0.127 Uiso 0.490(15) 1 calc GR . P A 1
H32B H 1.2503 0.1508 0.9008 0.127 Uiso 0.490(15) 1 calc GR . P A 1
H32C H 1.3670 0.0634 0.8642 0.127 Uiso 0.490(15) 1 calc GR . P A 1
N5A N 1.442(4) 0.020(3) 0.565(3) 0.097(8) Uani 0.510(15) 1 d . U P A -1
C31A C 1.396(5) 0.020(5) 0.489(3) 0.096(9) Uani 0.510(15) 1 d . U P A -1
H31D H 1.3717 0.1047 0.4557 0.143 Uiso 0.510(15) 1 calc GR . P A -1
H31E H 1.3253 -0.0171 0.5018 0.143 Uiso 0.510(15) 1 calc GR . P A -1
H31F H 1.4603 -0.0284 0.4572 0.143 Uiso 0.510(15) 1 calc GR . P A -1
C32A C 1.586(6) -0.013(5) 0.573(4) 0.116(10) Uani 0.510(15) 1 d . U P A -1
H32D H 1.6136 -0.1011 0.5992 0.174 Uiso 0.510(15) 1 calc GR . P A -1
H32E H 1.6052 0.0354 0.6081 0.174 Uiso 0.510(15) 1 calc GR . P A -1
H32F H 1.6273 0.0059 0.5176 0.174 Uiso 0.510(15) 1 calc GR . P A -1
C30A C 1.383(5) 0.042(4) 0.638(3) 0.091(10) Uani 0.510(15) 1 d . U P A -1

loop_
_atom_site_aniso_label
_atom_site_aniso_U_11
_atom_site_aniso_U_22
_atom_site_aniso_U_33
_atom_site_aniso_U_23
_atom_site_aniso_U_13
_atom_site_aniso_U_12
O3 0.028(5) 0.044(6) 0.044(5) -0.014(4) -0.003(4) -0.010(4)
O4 0.037(4) 0.036(5) 0.047(6) -0.008(4) 0.001(4) -0.013(4)
O1 0.029(4) 0.040(5) 0.050(5) -0.015(4) -0.011(3) -0.001(4)
O2 0.034(5) 0.056(6) 0.050(5) -0.016(4) -0.001(4) -0.010(4)
C2 0.030(5) 0.038(7) 0.052(6) -0.014(5) -0.002(4) -0.007(4)
O11 0.039(5) 0.038(5) 0.046(5) -0.013(4) 0.001(4) -0.010(4)
O12 0.053(6) 0.042(5) 0.032(5) -0.012(4) 0.010(5) -0.018(4)
C24 0.030(6) 0.033(5) 0.043(6) -0.009(4) -0.003(5) -0.006(4)
C20 0.034(6) 0.032(5) 0.036(6) -0.007(4) -0.001(5) -0.007(4)
C19 0.045(8) 0.033(5) 0.034(6) -0.007(4) 0.000(6) -0.007(4)
C21 0.056(9) 0.035(6) 0.052(7) -0.015(5) 0.017(7) -0.016(5)
O8 0.043(2) 0.044(2) 0.043(2) -0.0100(11) -0.0027(10) -0.0103(11)
O7 0.039(5) 0.042(6) 0.038(4) -0.005(4) -0.005(4) -0.010(4)
C16 0.036(5) 0.036(7) 0.038(5) -0.003(4) -0.007(4) -0.008(5)
C8 0.038(5) 0.030(7) 0.052(5) -0.012(5) 0.004(4) -0.013(5)
Nd2 0.0308(5) 0.0334(5) 0.0352(5) -0.0100(3) -0.0012(3) -0.0078(3)
Nd1 0.0310(5) 0.0301(4) 0.0341(5) -0.0079(3) -0.0023(3) -0.0068(3)
O5 0.037(2) 0.038(2) 0.037(2) -0.0090(11) -0.0029(10) -0.0089(11)
O6 0.038(5) 0.055(6) 0.039(5) -0.019(4) -0.004(4) -0.009(4)
O9 0.044(5) 0.031(4) 0.036(5) -0.008(4) 0.001(4) -0.009(4)
O15 0.040(5) 0.034(5) 0.048(5) -0.010(4) 0.001(4) -0.006(4)
O16 0.041(2) 0.041(2) 0.041(2) -0.0098(11) -0.0029(10) -0.0096(11)
O14 0.043(6) 0.044(5) 0.043(6) -0.014(4) -0.002(4) -0.013(4)
N1 0.037(5) 0.034(6) 0.050(5) -0.007(5) -0.002(4) -0.007(5)
O10 0.068(7) 0.040(6) 0.038(5) -0.016(4) 0.014(5) -0.019(5)
C17 0.045(7) 0.033(5) 0.035(6) -0.010(4) -0.002(5) -0.008(4)
C9 0.034(5) 0.033(7) 0.038(5) -0.009(5) -0.003(4) -0.005(4)
O13 0.042(6) 0.043(5) 0.059(5) 0.000(4) -0.017(4) -0.007(4)
N2 0.037(5) 0.044(7) 0.046(5) -0.012(5) -0.003(4) -0.009(5)
C12 0.036(5) 0.036(7) 0.036(5) -0.005(4) -0.005(4) -0.009(5)
C3 0.034(5) 0.042(8) 0.056(7) -0.018(6) 0.000(4) -0.009(5)
C11 0.036(5) 0.041(8) 0.042(6) -0.010(5) -0.002(4) -0.011(5)
N3 0.049(3) 0.049(3) 0.049(3) -0.0118(12) -0.0018(10) -0.0117(12)
C13 0.041(6) 0.041(8) 0.038(5) -0.006(5) -0.002(4) -0.014(6)
C23 0.049(8) 0.038(6) 0.037(6) -0.012(5) 0.002(5) -0.010(5)
C14 0.040(5) 0.024(7) 0.040(5) -0.007(4) -0.006(4) -0.003(5)
C22 0.035(6) 0.036(5) 0.038(6) -0.010(4) -0.002(5) -0.007(5)
C10 0.037(5) 0.030(7) 0.044(5) -0.011(5) -0.003(4) -0.005(4)
C6 0.035(5) 0.040(8) 0.051(5) -0.011(5) -0.001(4) -0.010(5)
C5 0.031(6) 0.038(8) 0.053(5) -0.016(5) -0.002(4) -0.003(5)
C15 0.041(5) 0.033(7) 0.044(6) -0.006(5) -0.003(4) -0.005(5)
C4 0.031(5) 0.032(7) 0.051(5) -0.014(5) 0.002(4) -0.009(4)
C18 0.037(6) 0.031(5) 0.032(5) -0.009(4) -0.005(5) -0.005(4)
C7 0.035(5) 0.030(7) 0.050(6) -0.007(5) -0.002(4) -0.005(5)
C1 0.028(5) 0.038(7) 0.047(5) -0.011(5) -0.006(3) -0.007(4)
O17 0.058(8) 0.033(6) 0.061(8) -0.018(5) 0.003(6) -0.006(5)
C25 0.075(7) 0.053(9) 0.069(6) -0.010(5) -0.015(4) -0.010(6)
C26 0.068(4) 0.068(4) 0.068(4) -0.0158(14) -0.0043(10) -0.0158(14)
N4 0.088(7) 0.103(13) 0.081(7) -0.005(6) -0.024(5) -0.022(7)
C28 0.087(5) 0.087(5) 0.087(5) -0.0204(16) -0.0060(11) -0.0203(16)
C27 0.078(9) 0.091(16) 0.100(13) 0.003(11) -0.012(8) -0.018(9)
O18 0.107(9) 0.082(10) 0.112(10) 0.004(8) -0.045(7) -0.028(7)
C30 0.077(12) 0.040(18) 0.097(11) 0.007(10) -0.028(8) -0.017(10)
C31 0.067(12) 0.048(19) 0.094(19) -0.005(16) -0.031(9) -0.015(10)
N5 0.067(12) 0.030(14) 0.092(11) 0.010(9) -0.034(8) -0.014(10)
C29 0.082(10) 0.084(14) 0.089(10) -0.001(9) -0.024(7) -0.021(9)
C32 0.069(17) 0.09(3) 0.093(14) -0.003(14) -0.030(12) -0.019(17)
N5A 0.125(11) 0.07(2) 0.094(10) 0.001(9) -0.017(6) -0.035(8)
C31A 0.096(9) 0.096(9) 0.096(9) -0.023(2) -0.0061(12) -0.022(2)
C32A 0.116(10) 0.116(10) 0.116(10) -0.028(3) -0.0076(12) -0.027(2)
C30A 0.107(10) 0.08(2) 0.088(10) 0.003(11) -0.029(7) -0.028(9)

loop_
_atom_type_symbol
_atom_type_description
_atom_type_scat_dispersion_real
_atom_type_scat_dispersion_imag
_atom_type_scat_source
C C 0.0033 0.0016 'International Tables Vol C Tables 4.2.6.8 and 6.1.1.4'
H H 0.0000 0.0000 'International Tables Vol C Tables 4.2.6.8 and 6.1.1.4'
N N 0.0061 0.0033 'International Tables Vol C Tables 4.2.6.8 and 6.1.1.4'
Nd Nd -0.1943 3.0179 'International Tables Vol C Tables 4.2.6.8 and 6.1.1.4'
O O 0.0106 0.0060 'International Tables Vol C Tables 4.2.6.8 and 6.1.1.4'

loop_
_geom_angle_atom_site_label_1
_geom_angle_atom_site_label_2
_geom_angle_atom_site_label_3
_geom_angle
_geom_angle_site_symmetry_1
_geom_angle_site_symmetry_3
C8 O3 Nd1 159.5(9) . 2_567
C8 O4 Nd1 160.4(9) . 1_655
Nd2 O1 Nd1 118.0(4) 2_666 .
C1 O1 Nd2 134.0(9) . 2_666
C1 O1 Nd1 89.6(8) . .
C1 O2 Nd1 101.1(9) . .
C3 C2 C1 118.5(13) . .
C7 C2 C3 117.1(13) . .
C7 C2 C1 124.1(15) . .
C24 O11 Nd2 131.1(9) . 2_656
C24 O12 Nd1 153.1(9) . 1_545
O11 C24 O12 126.9(13) . .
O11 C24 C20 117.2(12) . .
O12 C24 C20 115.8(12) . .
C19 C20 C24 119.2(12) . .
C21 C20 C24 119.6(12) . .
C21 C20 C19 121.2(13) . .
C20 C19 H19 120.3 . .
C18 C19 C20 119.4(13) . .
C18 C19 H19 120.3 . .
C20 C21 H21 120.0 . .
C20 C21 C22 120.0(13) . .
C22 C21 H21 120.0 . .
C16 O8 Nd2 163.1(10) . 1_455
C16 O7 Nd1 125.3(9) . 2_566
O8 C16 C12 114.3(12) . .
O7 C16 O8 124.7(14) . .
O7 C16 C12 121.0(12) . .
O3 C8 C4 117.7(12) . .
O4 C8 O3 123.9(15) . .
O4 C8 C4 118.3(13) . .
O1 Nd2 O5 108.9(3) 2_666 .
O1 Nd2 O6 87.0(3) 2_666 .
O1 Nd2 O15 141.3(3) 2_666 .
O1 Nd2 O16 71.2(3) 2_666 .
O1 Nd2 O14 146.6(3) 2_666 .
O11 Nd2 O1 78.7(3) 2_656 2_666
O11 Nd2 O5 126.6(3) 2_656 .
O11 Nd2 O6 77.9(3) 2_656 .
O11 Nd2 O15 132.6(3) 2_656 .
O11 Nd2 O16 146.9(3) 2_656 .
O11 Nd2 O14 70.0(3) 2_656 .
O8 Nd2 O1 84.3(3) 1_655 2_666
O8 Nd2 O11 82.2(3) 1_655 2_656
O8 Nd2 O5 149.5(3) 1_655 .
O8 Nd2 O6 159.5(3) 1_655 .
O8 Nd2 O15 79.7(3) 1_655 .
O8 Nd2 O16 81.5(3) 1_655 .
O8 Nd2 O14 102.1(3) 1_655 .
O5 Nd2 O6 51.0(3) . .
O5 Nd2 O15 73.0(3) . .
O5 Nd2 O16 77.4(3) . .
O5 Nd2 O14 82.1(3) . .
O6 Nd2 O15 117.8(3) . .
O16 Nd2 O6 113.2(3) . .
O16 Nd2 O15 71.8(3) . .
O14 Nd2 O6 75.6(3) . .
O14 Nd2 O15 71.7(3) . .
O14 Nd2 O16 141.9(3) . .
O3 Nd1 O4 77.0(3) 2_567 1_455
O3 Nd1 O1 128.4(3) 2_567 .
O3 Nd1 O2 85.0(3) 2_567 .
O3 Nd1 O7 114.5(3) 2_567 2_566
O3 Nd1 O13 79.7(4) 2_567 .
O4 Nd1 O1 153.9(3) 1_455 .
O4 Nd1 O2 145.0(4) 1_455 .
O4 Nd1 O7 75.3(3) 1_455 2_566
O4 Nd1 O13 77.9(4) 1_455 .
O2 Nd1 O1 48.5(3) . .
O12 Nd1 O3 76.2(3) 1_565 2_567
O12 Nd1 O4 125.8(3) 1_565 1_455
O12 Nd1 O1 72.9(3) 1_565 .
O12 Nd1 O2 76.9(4) 1_565 .
O12 Nd1 O7 74.5(4) 1_565 2_566
O12 Nd1 O13 139.9(4) 1_565 .
O7 Nd1 O1 95.7(3) 2_566 .
O7 Nd1 O2 139.7(3) 2_566 .
O9 Nd1 O3 154.1(3) . 2_567
O9 Nd1 O4 83.8(3) . 1_455
O9 Nd1 O1 70.2(3) . .
O9 Nd1 O2 101.7(3) . .
O9 Nd1 O12 129.6(3) . 1_565
O9 Nd1 O7 76.4(3) . 2_566
O9 Nd1 O13 79.4(4) . .
O13 Nd1 O1 98.9(3) . .
O13 Nd1 O2 69.4(3) . .
O13 Nd1 O7 145.4(3) . 2_566
C9 O5 Nd2 96.5(8) . .
C9 O6 Nd2 94.0(9) . .
C17 O9 Nd1 162.6(10) . .
Nd2 O15 H15A 110.2 . .
Nd2 O15 H15B 110.0 . .
H15A O15 H15B 108.7 . .
Nd2 O16 H16A 110.2 . .
Nd2 O16 H16B 109.5 . .
H16A O16 H16B 109.1 . .
Nd2 O14 H14A 110.5 . .
Nd2 O14 H14B 110.9 . .
H14A O14 H14B 108.2 . .
N2 N1 C6 115.1(13) . .
O9 C17 C18 117.5(12) . .
O10 C17 O9 124.4(12) . .
O10 C17 C18 118.0(12) . .
O5 C9 O6 118.0(13) . .
O5 C9 C10 122.7(13) . .
O6 C9 C10 119.2(14) . .
C25 O13 Nd1 137.0(11) . .
N1 N2 C14 114.0(13) . .
C11 C12 C16 118.4(13) . .
C13 C12 C16 121.6(13) . .
C13 C12 C11 119.7(14) . .
C2 C3 H3 120.5 . .
C4 C3 C2 119.0(14) . .
C4 C3 H3 120.5 . .
C12 C11 H11 119.3 . .
C12 C11 C10 121.4(14) . .
C10 C11 H11 119.3 . .
N3 N3 C22 114.0(16) 2_457 .
C12 C13 H13 120.0 . .
C12 C13 C14 120.1(14) . .
C14 C13 H13 120.0 . .
C22 C23 H23 119.0 . .
C18 C23 H23 119.0 . .
C18 C23 C22 122.1(13) . .
C13 C14 N2 124.4(13) . .
C15 C14 N2 114.4(14) . .
C15 C14 C13 121.0(14) . .
C21 C22 C23 118.1(13) . .
N3 C22 C21 124.5(13) . .
N3 C22 C23 117.1(12) . .
C11 C10 C9 121.8(13) . .
C11 C10 C15 118.9(13) . .
C15 C10 C9 119.0(14) . .
N1 C6 C5 126.2(13) . .
C7 C6 N1 113.4(14) . .
C7 C6 C5 120.1(14) . .
C6 C5 H5 120.7 . .
C4 C5 C6 118.5(14) . .
C4 C5 H5 120.7 . .
C14 C15 C10 118.9(15) . .
C14 C15 H15 120.6 . .
C10 C15 H15 120.6 . .
C3 C4 C8 118.0(13) . .
C5 C4 C8 118.7(13) . .
C5 C4 C3 123.3(15) . .
C19 C18 C17 121.8(12) . .
C23 C18 C19 119.2(12) . .
C23 C18 C17 118.9(12) . .
C2 C7 H7 119.1 . .
C6 C7 C2 121.8(15) . .
C6 C7 H7 119.1 . .
O1 C1 C2 116.2(13) . .
O2 C1 O1 119.7(13) . .
O2 C1 C2 123.8(15) . .
H17A O17 H17B 109.5 . .
O13 C25 C26 122.2(18) . .
N4 C25 O13 121(2) . .
N4 C25 C26 117(2) . .
C25 C26 H26A 109.5 . .
C25 C26 H26B 109.5 . .
C25 C26 H26C 109.5 . .
H26A C26 H26B 109.5 . .
H26A C26 H26C 109.5 . .
H26B C26 H26C 109.5 . .
C25 N4 C28 127(2) . .
C25 N4 C27 118(2) . .
C28 N4 C27 115.4(19) . .
N4 C28 H28A 109.5 . .
N4 C28 H28B 109.5 . .
N4 C28 H28C 109.5 . .
H28A C28 H28B 109.5 . .
H28A C28 H28C 109.5 . .
H28B C28 H28C 109.5 . .
N4 C27 H27A 109.5 . .
N4 C27 H27B 109.5 . .
N4 C27 H27C 109.5 . .
H27A C27 H27B 109.5 . .
H27A C27 H27C 109.5 . .
H27B C27 H27C 109.5 . .
C30 O18 C30A 78(3) . .
O18 C30 N5 139(4) . .
O18 C30 C29 105(3) . .
O18 C30 C30A 56(2) . .
N5 C30 C29 115(3) . .
N5 C30 C30A 163(4) . .
C29 C30 C30A 49(2) . .
H31A C31 H31B 109.5 . .
H31A C31 H31C 109.5 . .
H31B C31 H31C 109.5 . .
N5 C31 H31A 109.5 . .
N5 C31 H31B 109.5 . .
N5 C31 H31C 109.5 . .
C30 N5 C31 117(4) . .
C30 N5 C32 126(4) . .
C32 N5 C31 118(4) . .
C30 C29 H29D 109.5 . .
C30 C29 H29E 109.5 . .
C30 C29 H29F 109.5 . .
C30 C29 H29A 37.5 . .
C30 C29 H29B 124.9 . .
C30 C29 H29C 122.0 . .
H29D C29 H29E 109.5 . .
H29D C29 H29F 109.5 . .
H29D C29 H29A 72.0 . .
H29D C29 H29B 66.5 . .
H29D C29 H29C 73.2 . .
H29E C29 H29F 109.5 . .
H29E C29 H29A 124.4 . .
H29E C29 H29B 43.0 . .
H29E C29 H29C 124.4 . .
H29F C29 H29A 122.5 . .
H29F C29 H29B 123.9 . .
H29F C29 H29C 36.3 . .
H29A C29 H29B 109.5 . .
H29A C29 H29C 109.5 . .
H29B C29 H29C 109.5 . .
C30A C29 C30 72(3) . .
C30A C29 H29D 175.9 . .
C30A C29 H29E 66.5 . .
C30A C29 H29F 73.2 . .
C30A C29 H29A 109.5 . .
C30A C29 H29B 109.5 . .
C30A C29 H29C 109.5 . .
N5 C32 H32A 109.5 . .
N5 C32 H32B 109.5 . .
N5 C32 H32C 109.5 . .
H32A C32 H32B 109.5 . .
H32A C32 H32C 109.5 . .
H32B C32 H32C 109.5 . .
C31A N5A C32A 119(5) . .
C30A N5A C31A 131(5) . .
C30A N5A C32A 110(5) . .
N5A C31A H31D 109.5 . .
N5A C31A H31E 109.5 . .
N5A C31A H31F 109.5 . .
H31D C31A H31E 109.5 . .
H31D C31A H31F 109.5 . .
H31E C31A H31F 109.5 . .
N5A C32A H32D 109.5 . .
N5A C32A H32E 109.5 . .
N5A C32A H32F 109.5 . .
H32D C32A H32E 109.5 . .
H32D C32A H32F 109.5 . .
H32E C32A H32F 109.5 . .
O18 C30A C30 46(2) . .
C29 C30A O18 104(4) . .
C29 C30A C30 59(3) . .
N5A C30A O18 123(4) . .
N5A C30A C30 168(5) . .
N5A C30A C29 133(5) . .

loop_
_geom_bond_atom_site_label_1
_geom_bond_atom_site_label_2
_geom_bond_distance
_geom_bond_site_symmetry_2
O3 C8 1.274(17) .
O3 Nd1 2.378(10) 2_567
O4 C8 1.256(17) .
O4 Nd1 2.397(9) 1_655
O1 Nd2 2.431(10) 2_666
O1 Nd1 2.759(9) .
O1 C1 1.294(18) .
O2 Nd1 2.549(10) .
O2 C1 1.236(17) .
C2 C3 1.44(2) .
C2 C7 1.43(2) .
C2 C1 1.468(19) .
O11 C24 1.242(16) .
O11 Nd2 2.386(10) 2_656
O12 C24 1.259(16) .
O12 Nd1 2.349(9) 1_545
C24 C20 1.526(19) .
C20 C19 1.409(19) .
C20 C21 1.364(19) .
C19 H19 0.9300 .
C19 C18 1.399(19) .
C21 H21 0.9300 .
C21 C22 1.41(2) .
O8 C16 1.283(17) .
O8 Nd2 2.301(10) 1_455
O7 C16 1.262(17) .
O7 Nd1 2.479(10) 2_566
C16 C12 1.50(2) .
C8 C4 1.54(2) .
Nd2 O1 2.431(10) 2_666
Nd2 O11 2.386(10) 2_656
Nd2 O8 2.301(10) 1_655
Nd2 O5 2.465(9) .
Nd2 O6 2.515(10) .
Nd2 O15 2.545(10) .
Nd2 O16 2.493(9) .
Nd2 O14 2.469(10) .
Nd1 O3 2.378(10) 2_567
Nd1 O4 2.397(9) 1_455
Nd1 O12 2.349(9) 1_565
Nd1 O7 2.479(10) 2_566
Nd1 O9 2.329(9) .
Nd1 O13 2.438(10) .
O5 C9 1.249(17) .
O6 C9 1.251(17) .
O9 C17 1.284(16) .
O15 H15A 0.8651 .
O15 H15B 0.8657 .
O16 H16A 0.8580 .
O16 H16B 0.8585 .
O14 H14A 0.8770 .
O14 H14B 0.8778 .
N1 N2 1.265(16) .
N1 C6 1.42(2) .
O10 C17 1.241(16) .
C17 C18 1.506(19) .
C9 C10 1.47(2) .
O13 C25 1.33(2) .
N2 C14 1.439(19) .
C12 C11 1.39(2) .
C12 C13 1.38(2) .
C3 H3 0.9300 .
C3 C4 1.39(2) .
C11 H11 0.9300 .
C11 C10 1.41(2) .
N3 N3 1.25(2) 2_457
N3 C22 1.406(19) .
C13 H13 0.9300 .
C13 C14 1.42(2) .
C23 H23 0.9300 .
C23 C22 1.41(2) .
C23 C18 1.366(19) .
C14 C15 1.39(2) .
C10 C15 1.42(2) .
C6 C5 1.43(2) .
C6 C7 1.37(2) .
C5 H5 0.9300 .
C5 C4 1.36(2) .
C15 H15 0.9300 .
C7 H7 0.9300 .
O17 H17A 0.8500 .
O17 H17B 0.8492 .
C25 C26 1.51(3) .
C25 N4 1.21(3) .
C26 H26A 0.9600 .
C26 H26B 0.9600 .
C26 H26C 0.9600 .
N4 C28 1.50(3) .
N4 C27 1.58(3) .
C28 H28A 0.9600 .
C28 H28B 0.9600 .
C28 H28C 0.9600 .
C27 H27A 0.9600 .
C27 H27B 0.9600 .
C27 H27C 0.9600 .
O18 C30 1.35(4) .
O18 C30A 1.57(5) .
C30 N5 1.38(2) .
C30 C29 1.66(5) .
C30 C30A 1.85(7) .
C31 H31A 0.9600 .
C31 H31B 0.9600 .
C31 H31C 0.9600 .
C31 N5 1.46(5) .
N5 C32 1.39(5) .
C29 H29D 0.9600 .
C29 H29E 0.9600 .
C29 H29F 0.9600 .
C29 H29A 0.9600 .
C29 H29B 0.9600 .
C29 H29C 0.9600 .
C29 C30A 1.48(5) .
C32 H32A 0.9600 .
C32 H32B 0.9600 .
C32 H32C 0.9600 .
N5A C31A 1.40(6) .
N5A C32A 1.55(7) .
N5A C30A 1.34(6) .
C31A H31D 0.9600 .
C31A H31E 0.9600 .
C31A H31F 0.9600 .
C32A H32D 0.9600 .
C32A H32E 0.9600 .
C32A H32F 0.9600 .

loop_
_geom_torsion_atom_site_label_1
_geom_torsion_atom_site_label_2
_geom_torsion_atom_site_label_3
_geom_torsion_atom_site_label_4
_geom_torsion
_geom_torsion_site_symmetry_1
O3 C8 C4 C3 9.3(19) .
O3 C8 C4 C5 -170.6(13) .
O4 C8 C4 C3 -169.9(12) .
O4 C8 C4 C5 10.2(19) .
C2 C3 C4 C8 177.9(12) .
C2 C3 C4 C5 -2(2) .
O11 C24 C20 C19 6(2) .
O11 C24 C20 C21 -174.0(15) .
O12 C24 C20 C19 -170.8(14) .
O12 C24 C20 C21 9(2) .
C24 C20 C19 C18 -179.7(14) .
C24 C20 C21 C22 178.8(15) .
C20 C19 C18 C17 176.5(14) .
C20 C19 C18 C23 0(2) .
C20 C21 C22 N3 174.5(15) .
C20 C21 C22 C23 1(3) .
C19 C20 C21 C22 -1(3) .
C21 C20 C19 C18 1(2) .
O8 C16 C12 C11 165.6(12) .
O8 C16 C12 C13 -21(2) .
O7 C16 C12 C11 -18(2) .
O7 C16 C12 C13 156.0(14) .
C16 C12 C11 C10 174.7(12) .
C16 C12 C13 C14 -173.9(13) .
Nd2 O1 C1 O2 120.2(13) 2_666
Nd2 O1 C1 C2 -64.8(17) 2_666
Nd2 O11 C24 O12 19(2) 2_656
Nd2 O11 C24 C20 -157.2(10) 2_656
Nd2 O8 C16 O7 -42(4) 1_455
Nd2 O8 C16 C12 134(3) 1_455
Nd2 O5 C9 O6 -7.3(14) .
Nd2 O5 C9 C10 175.9(12) .
Nd2 O6 C9 O5 7.1(14) .
Nd2 O6 C9 C10 -176.0(11) .
Nd1 O3 C8 O4 44(4) 2_567
Nd1 O3 C8 C4 -135(2) 2_567
Nd1 O4 C8 O3 -92(3) 1_655
Nd1 O4 C8 C4 87(3) 1_655
Nd1 O1 C1 O2 -10.1(13) .
Nd1 O1 C1 C2 164.9(11) .
Nd1 O2 C1 O1 11.1(15) .
Nd1 O2 C1 C2 -163.4(12) .
Nd1 O12 C24 O11 23(3) 1_545
Nd1 O12 C24 C20 -160.4(16) 1_545
Nd1 O7 C16 O8 19(2) 2_566
Nd1 O7 C16 C12 -157.0(10) 2_566
Nd1 O9 C17 O10 -104(3) .
Nd1 O9 C17 C18 81(3) .
Nd1 O13 C25 C26 60(2) .
Nd1 O13 C25 N4 -119(2) .
O5 C9 C10 C11 155.7(14) .
O5 C9 C10 C15 -19(2) .
O6 C9 C10 C11 -21(2) .
O6 C9 C10 C15 164.5(13) .
O9 C17 C18 C19 178.7(14) .
O9 C17 C18 C23 -5(2) .
N1 N2 C14 C13 0.4(19) .
N1 N2 C14 C15 175.0(11) .
N1 C6 C5 C4 175.3(14) .
N1 C6 C7 C2 -174.7(12) .
O10 C17 C18 C19 4(2) .
O10 C17 C18 C23 179.9(15) .
C9 C10 C15 C14 176.7(12) .
O13 C25 N4 C28 174.7(18) .
O13 C25 N4 C27 0(3) .
N2 N1 C6 C5 -1(2) .
N2 N1 C6 C7 173.6(12) .
N2 C14 C15 C10 -176.2(12) .
C12 C11 C10 C9 -176.3(13) .
C12 C11 C10 C15 -2(2) .
C12 C13 C14 N2 174.7(13) .
C12 C13 C14 C15 0(2) .
C3 C2 C7 C6 -2(2) .
C3 C2 C1 O1 164.4(13) .
C3 C2 C1 O2 -21(2) .
C11 C12 C13 C14 0(2) .
C11 C10 C15 C14 2.0(19) .
N3 N3 C22 C21 -3(3) 2_457
N3 N3 C22 C23 169.7(18) 2_457
C13 C12 C11 C10 1(2) .
C13 C14 C15 C10 -1(2) .
C22 C23 C18 C19 0(2) .
C22 C23 C18 C17 -176.5(14) .
C6 N1 N2 C14 -174.8(11) .
C6 C5 C4 C8 179.6(12) .
C6 C5 C4 C3 0(2) .
C5 C6 C7 C2 0(2) .
C18 C23 C22 C21 -1(2) .
C18 C23 C22 N3 -174.2(15) .
C7 C2 C3 C4 3(2) .
C7 C2 C1 O1 -10(2) .
C7 C2 C1 O2 164.4(14) .
C7 C6 C5 C4 2(2) .
C1 C2 C3 C4 -171.7(13) .
C1 C2 C7 C6 172.6(13) .
C26 C25 N4 C28 -4(3) .
C26 C25 N4 C27 -178.8(17) .
O18 C30 N5 C31 -6(6) .
O18 C30 N5 C32 178(4) .
O18 C30 C29 C30A -4(3) .
O18 C30 C30A C29 175(3) .
O18 C30 C30A N5A 1(18) .
C30 O18 C30A C29 -4(3) .
C30 O18 C30A N5A -180(4) .
C30 C29 C30A O18 3(2) .
C30 C29 C30A N5A 178(5) .
N5 C30 C29 C30A 172(3) .
N5 C30 C30A O18 159(12) .
N5 C30 C30A C29 -26(11) .
N5 C30 C30A N5A 160(16) .
C29 C30 N5 C31 -180(2) .
C29 C30 N5 C32 4(5) .
C29 C30 C30A O18 -175(3) .
C29 C30 C30A N5A -174(19) .
C31A N5A C30A O18 -7(7) .
C31A N5A C30A C30 -7(22) .
C31A N5A C30A C29 179(4) .
C32A N5A C30A O18 175(3) .
C32A N5A C30A C30 175(17) .
C32A N5A C30A C29 1(7) .
C30A O18 C30 N5 -171(5) .
C30A O18 C30 C29 4(3) .
C30A C30 N5 C31 -158(10) .
C30A C30 N5 C32 26(13) .
